data_4124871
loop_
_publ_author_name
'Yamaguchi, Tetsuo'
'Kobayashi, Yoichi'
'Abe, Jiro'

_publ_section_title
;
 Fast Negative Photochromism of 1,1'-Binaphthyl-Bridged
 Phenoxyl-Imidazolyl Radical Complex.
;
_journal_issue 3
_journal_name_full 'Journal of the American Chemical Society'
_journal_page_first 906
_journal_page_last 913
_journal_paper_doi 10.1021/jacs.5b10924
_journal_volume 138
_journal_year 2016
_chemical_formula_sum 'C49 H42 N2 O'
_chemical_formula_weight 674.84
_space_group_crystal_system monoclinic
_space_group_IT_number 14
_space_group_name_Hall '-P 2ybc'
_space_group_name_H-M_alt 'P 1 21/c 1'
_symmetry_space_group_name_Hall '-P 2ybc'
_symmetry_space_group_name_H-M 'P 1 21/c 1'
_atom_sites_solution_hydrogens geom
_atom_sites_solution_primary direct
_atom_sites_solution_secondary difmap
_cell_angle_alpha 90
_cell_angle_beta 96.843(4)
_cell_angle_gamma 90
_cell_formula_units_Z 4
_cell_length_a 19.913(6)
_cell_length_b 10.816(3)
_cell_length_c 17.349(5)
_cell_measurement_reflns_used 1008
_cell_measurement_temperature 90
_cell_measurement_theta_max 19.4326
_cell_measurement_theta_min 2.2233
_cell_volume 3710.0(19)
_computing_cell_refinement 'SAINT V8.32B (Bruker AXS Inc., 2013)'
_computing_data_collection 'Bruker SMART APEXII'
_computing_data_reduction 'SAINT V8.32B (Bruker AXS Inc., 2013)'
_computing_molecular_graphics 'XSHELL V6.3.1 (Bruker AXS)'
_computing_publication_material 'Generate Report (Bruker AXS)'
_computing_structure_refinement 'SHELXL-2013 (Sheldrick, 2013)'
_diffrn_ambient_temperature 90
_diffrn_detector_area_resol_mean 8.3333
_diffrn_measured_fraction_theta_full 0.993
_diffrn_measured_fraction_theta_max 0.993
_diffrn_measurement_device_type 'Bruker D8 goniometer'
_diffrn_measurement_method 'omega scans'
_diffrn_radiation_monochromator graphite
_diffrn_radiation_type MoK\a
_diffrn_radiation_wavelength 0.71073
_diffrn_reflns_av_R_equivalents 0.0981
_diffrn_reflns_limit_h_max 22
_diffrn_reflns_limit_h_min -23
_diffrn_reflns_limit_k_max 12
_diffrn_reflns_limit_k_min -8
_diffrn_reflns_limit_l_max 20
_diffrn_reflns_limit_l_min -20
_diffrn_reflns_number 16906
_diffrn_reflns_theta_full 24.76
_diffrn_reflns_theta_max 24.76
_diffrn_reflns_theta_min 2.06
_diffrn_source 'sealed tube'
_exptl_absorpt_coefficient_mu 0.071
_exptl_absorpt_correction_T_max 0.99
_exptl_absorpt_correction_T_min 0.87
_exptl_absorpt_correction_type multi-scan
_exptl_absorpt_process_details 'SADABS Sheldrick 1996'
_exptl_crystal_colour colorless
_exptl_crystal_density_diffrn 1.208
_exptl_crystal_density_method 'not measured'
_exptl_crystal_description plate
_exptl_crystal_F_000 1432
_exptl_crystal_size_max 0.180
_exptl_crystal_size_mid 0.180
_exptl_crystal_size_min 0.130
_refine_diff_density_max 0.200
_refine_diff_density_min -0.260
_refine_ls_extinction_method none
_refine_ls_goodness_of_fit_ref 0.934
_refine_ls_hydrogen_treatment constr
_refine_ls_matrix_type full
_refine_ls_number_parameters 545
_refine_ls_number_reflns 6320
_refine_ls_number_restraints 72
_refine_ls_restrained_S_all 0.932
_refine_ls_R_factor_all 0.1458
_refine_ls_R_factor_gt 0.0584
_refine_ls_shift/su_max 0.000
_refine_ls_shift/su_mean 0.000
_refine_ls_structure_factor_coef Fsqd
_refine_ls_weighting_details 'w=1/[\s^2^(Fo^2^)+(0.0479P)^2^] where P=(Fo^2^+2Fc^2^)/3'
_refine_ls_weighting_scheme calc
_refine_ls_wR_factor_gt 0.1058
_refine_ls_wR_factor_ref 0.1370
_reflns_number_gt 3142
_reflns_number_total 6320
_reflns_threshold_expression 'I > 2\s(I)'
_cod_data_source_file ja5b10924_si_004.cif
_cod_data_source_block I
_cod_depositor_comments 'Adding full bibliography for 4124871--4124873.cif.'
_cod_database_code 4124871

loop_
_space_group_symop_operation_xyz
'x, y, z'
'-x, y+1/2, -z+1/2'
'-x, -y, -z'
'x, -y-1/2, z-1/2'

loop_
_atom_site_type_symbol
_atom_site_label
_atom_site_fract_x
_atom_site_fract_y
_atom_site_fract_z
_atom_site_U_iso_or_equiv
_atom_site_adp_type
_atom_site_calc_flag
_atom_site_refinement_flags_adp
_atom_site_refinement_flags_occupancy
_atom_site_refinement_flags_posn
_atom_site_occupancy
_atom_site_disorder_assembly
_atom_site_disorder_group
C C1A 0.4184(3) 0.3373(6) 0.5078(4) 0.0278(18) Uani d U P . 0.568(4) A 1
H H1A1 0.4184 0.4037 0.4694 0.042 Uiso calc U P R 0.568(4) A 1
H H1A2 0.4635 0.3303 0.537 0.042 Uiso calc U P R 0.568(4) A 1
H H1A3 0.3853 0.356 0.5436 0.042 Uiso calc U P R 0.568(4) A 1
C C2A 0.4589(5) 0.1810(8) 0.4218(5) 0.039(2) Uani d U P . 0.568(4) A 1
H H2A1 0.4522 0.0998 0.3969 0.058 Uiso calc U P R 0.568(4) A 1
H H2A2 0.5003 0.1798 0.4585 0.058 Uiso calc U P R 0.568(4) A 1
H H2A3 0.4629 0.2441 0.3821 0.058 Uiso calc U P R 0.568(4) A 1
C C6A 0.3348(3) 0.0490(6) 0.1941(4) 0.0311(18) Uani d U P . 0.568(4) A 1
H H6A1 0.3347 0.0026 0.1455 0.047 Uiso calc U P R 0.568(4) A 1
H H6A2 0.3608 0.0035 0.2364 0.047 Uiso calc U P R 0.568(4) A 1
H H6A3 0.3554 0.1303 0.1885 0.047 Uiso calc U P R 0.568(4) A 1
C C5A 0.2190(3) 0.1266(6) 0.1469(3) 0.0314(18) Uani d U P . 0.568(4) A 1
H H5A1 0.1719 0.1367 0.1566 0.047 Uiso calc U P R 0.568(4) A 1
H H5A2 0.2208 0.0754 0.1006 0.047 Uiso calc U P R 0.568(4) A 1
H H5A3 0.2388 0.2078 0.1388 0.047 Uiso calc U P R 0.568(4) A 1
C C3A 0.3945(3) 0.1130(6) 0.5300(4) 0.0319(18) Uani d U P . 0.568(4) A 1
H H3A1 0.3579 0.1355 0.5604 0.048 Uiso calc U P R 0.568(4) A 1
H H3A2 0.4375 0.1107 0.564 0.048 Uiso calc U P R 0.568(4) A 1
H H3A3 0.3853 0.0314 0.5066 0.048 Uiso calc U P R 0.568(4) A 1
C C4A 0.2331(4) -0.0612(12) 0.2318(8) 0.035(3) Uani d U P . 0.568(4) A 1
H H4A1 0.1862 -0.0568 0.2435 0.053 Uiso calc U P R 0.568(4) A 1
H H4A2 0.2619 -0.0945 0.2768 0.053 Uiso calc U P R 0.568(4) A 1
H H4A3 0.2356 -0.1153 0.1869 0.053 Uiso calc U P R 0.568(4) A 1
C C1B 0.3933(5) 0.2837(11) 0.5344(6) 0.049(3) Uani d U P . 0.432(4) A 2
H H1B1 0.3876 0.3711 0.5202 0.074 Uiso calc U P R 0.432(4) A 2
H H1B2 0.4344 0.2736 0.5709 0.074 Uiso calc U P R 0.432(4) A 2
H H1B3 0.3541 0.2556 0.5587 0.074 Uiso calc U P R 0.432(4) A 2
C C2B 0.4613(6) 0.2509(11) 0.4253(7) 0.042(3) Uani d U P . 0.432(4) A 2
H H2B1 0.4582 0.3396 0.4137 0.063 Uiso calc U P R 0.432(4) A 2
H H2B2 0.4623 0.2044 0.377 0.063 Uiso calc U P R 0.432(4) A 2
H H2B3 0.5027 0.2343 0.4602 0.063 Uiso calc U P R 0.432(4) A 2
C C6B 0.2981(4) 0.1001(9) 0.1495(5) 0.042(3) Uani d U P . 0.432(4) A 2
H H6B1 0.2827 0.1798 0.1272 0.062 Uiso calc U P R 0.432(4) A 2
H H6B2 0.2925 0.0362 0.1092 0.062 Uiso calc U P R 0.432(4) A 2
H H6B3 0.346 0.106 0.1703 0.062 Uiso calc U P R 0.432(4) A 2
C C3B 0.4072(5) 0.0711(10) 0.4841(6) 0.046(3) Uani d U P . 0.432(4) A 2
H H3B1 0.4456 0.0593 0.5243 0.07 Uiso calc U P R 0.432(4) A 2
H H3B2 0.4152 0.0255 0.4373 0.07 Uiso calc U P R 0.432(4) A 2
H H3B3 0.3659 0.0403 0.5031 0.07 Uiso calc U P R 0.432(4) A 2
C C5B 0.1768(4) 0.0750(8) 0.1706(4) 0.030(2) Uani d U P . 0.432(4) A 2
H H5B1 0.1675 0.1589 0.1508 0.046 Uiso calc U P R 0.432(4) A 2
H H5B2 0.1457 0.0549 0.2085 0.046 Uiso calc U P R 0.432(4) A 2
H H5B3 0.1703 0.016 0.1274 0.046 Uiso calc U P R 0.432(4) A 2
C C4B 0.2628(6) -0.0679(17) 0.2366(10) 0.037(4) Uani d U P . 0.432(4) A 2
H H4B1 0.2493 -0.1197 0.191 0.056 Uiso calc U P R 0.432(4) A 2
H H4B2 0.2331 -0.0847 0.2765 0.056 Uiso calc U P R 0.432(4) A 2
H H4B3 0.3097 -0.0867 0.2572 0.056 Uiso calc U P R 0.432(4) A 2
N N1 0.21537(12) 0.5390(2) 0.41197(13) 0.0204(6) Uani d . . . 1.0 . .
N N2 0.27574(12) 0.4946(2) 0.30502(14) 0.0217(6) Uani d . . . 1.0 . .
O O1A 0.3436(2) 0.0196(4) 0.3641(2) 0.0381(15) Uani d . P . 0.568(4) A 1
O O1B 0.3749(2) 0.0917(6) 0.3116(3) 0.037(2) Uani d . P . 0.432(4) A 2
C C2 0.28396(15) 0.6982(3) 0.47916(17) 0.0207(8) Uani d . . . 1.0 . .
C C4 0.15048(15) 0.4823(3) 0.28906(17) 0.0201(8) Uani d . . . 1.0 . .
C C5 0.09762(15) 0.3480(3) 0.38037(17) 0.0199(8) Uani d . . . 1.0 . .
C C6 0.21632(14) 0.4621(3) 0.34149(17) 0.0207(8) Uani d . . . 1.0 . .
C C7 0.14893(15) 0.5599(3) 0.22373(17) 0.0232(8) Uani d . . . 1.0 . .
H H7 0.1889 0.6015 0.2133 0.028 Uiso calc U . R 1.0 . .
C C8 0.09339(14) 0.4192(3) 0.30567(17) 0.0207(8) Uani d . . . 1.0 . .
C C9 0.33357(14) 0.2220(3) 0.40998(17) 0.0212(8) Uani d . . . 1.0 . .
C C10 0.22146(15) 0.3210(3) 0.36532(17) 0.0198(8) Uani d . . . 1.0 . .
C C11 0.11374(16) 0.2040(3) 0.51602(17) 0.0261(8) Uani d . . . 1.0 . .
H H11 0.1185 0.1503 0.5596 0.031 Uiso calc U . R 1.0 . .
C C12 -0.07821(16) 0.3517(3) 0.19938(19) 0.0312(9) Uani d . . . 1.0 . .
H H12 -0.1149 0.2964 0.2019 0.037 Uiso calc U . R 1.0 . .
C C13 0.39901(15) 0.2106(3) 0.46475(18) 0.0244(8) Uani d . . . 1.0 . .
C C14 0.26358(15) 0.1513(3) 0.28464(17) 0.0224(8) Uani d . . . 1.0 . .
C C15 0.37262(14) 0.6298(3) 0.33129(17) 0.0210(8) Uani d . . . 1.0 . .
C C16 0.28582(14) 0.3040(3) 0.41900(17) 0.0238(8) Uani d . . . 1.0 . .
H H16 0.2928 0.3566 0.4631 0.029 Uiso calc U . R 1.0 . .
C C17 0.21961(15) 0.2405(3) 0.29464(17) 0.0237(8) Uani d . . . 1.0 . .
H H17 0.1842 0.2544 0.2538 0.028 Uiso calc U . R 1.0 . .
C C18 0.25721(16) 0.0666(3) 0.21360(18) 0.0259(8) Uani d . . . 1.0 . .
C C19 0.05276(15) 0.2696(3) 0.49732(18) 0.0246(8) Uani d . . . 1.0 . .
C C20 0.04351(15) 0.3421(3) 0.42800(18) 0.0230(8) Uani d . . . 1.0 . .
C C21 0.15909(14) 0.2940(3) 0.40672(16) 0.0199(8) Uani d . . . 1.0 . .
C C22 0.24599(17) 0.8610(3) 0.55770(19) 0.0347(9) Uani d . . . 1.0 . .
H H22 0.2124 0.9195 0.5673 0.042 Uiso calc U . R 1.0 . .
C C23 0.26860(15) 0.6076(3) 0.41512(17) 0.0197(8) Uani d . . . 1.0 . .
C C24 0.44908(15) 0.8008(3) 0.32586(17) 0.0278(8) Uani d . . . 1.0 . .
H H24 0.4599 0.8853 0.3357 0.033 Uiso calc U . R 1.0 . .
C C25 0.38974(15) 0.7518(3) 0.34769(17) 0.0225(8) Uani d . . . 1.0 . .
H H25 0.3607 0.8023 0.374 0.027 Uiso calc U . R 1.0 . .
C C26 -0.02093(15) 0.3394(3) 0.25070(18) 0.0252(8) Uani d . . . 1.0 . .
H H26 -0.018 0.2746 0.288 0.03 Uiso calc U . R 1.0 . .
C C27 0.03410(15) 0.4217(3) 0.24908(18) 0.0230(8) Uani d . . . 1.0 . .
C C28 0.34584(15) 0.6959(3) 0.52679(17) 0.0270(8) Uani d . . . 1.0 . .
H H28 0.3806 0.641 0.5156 0.032 Uiso calc U . R 1.0 . .
C C29 0.23438(16) 0.7809(3) 0.49559(18) 0.0279(8) Uani d . . . 1.0 . .
H H29 0.1921 0.7824 0.4638 0.034 Uiso calc U . R 1.0 . .
C C30 -0.02879(16) 0.5195(3) 0.13577(19) 0.0336(9) Uani d . . . 1.0 . .
H H30 -0.0318 0.5805 0.0962 0.04 Uiso calc U . R 1.0 . .
C C31 0.03234(15) 0.5065(3) 0.18654(18) 0.0267(8) Uani d . . . 1.0 . .
C C32 0.09005(16) 0.5758(3) 0.17513(18) 0.0285(8) Uani d . . . 1.0 . .
H H32 0.0883 0.6336 0.1337 0.034 Uiso calc U . R 1.0 . .
C C33 0.35613(16) 0.7747(3) 0.59068(18) 0.0277(9) Uani d . . . 1.0 . .
H H33 0.3977 0.7719 0.6238 0.033 Uiso calc U . R 1.0 . .
C C34 0.30653(16) 0.8563(3) 0.60604(18) 0.0318(9) Uani d . . . 1.0 . .
H H34 0.3138 0.9096 0.6498 0.038 Uiso calc U . R 1.0 . .
C C35 0.30765(15) 0.5775(3) 0.34896(17) 0.0222(8) Uani d . . . 1.0 . .
C C36 -0.08316(17) 0.4455(3) 0.1431(2) 0.0363(10) Uani d . . . 1.0 . .
H H36 -0.1243 0.4575 0.1101 0.044 Uiso calc U . R 1.0 . .
C C37 0.16591(16) 0.2166(3) 0.47251(17) 0.0244(8) Uani d . . . 1.0 . .
H H37 0.207 0.173 0.4865 0.029 Uiso calc U . R 1.0 . .
C C38 0.41672(15) 0.5555(3) 0.29447(17) 0.0257(8) Uani d . . . 1.0 . .
H H38 0.4057 0.4714 0.2832 0.031 Uiso calc U . R 1.0 . .
C C39 -0.01754(15) 0.4110(3) 0.41457(19) 0.0273(8) Uani d . . . 1.0 . .
H H39 -0.0249 0.4626 0.3701 0.033 Uiso calc U . R 1.0 . .
C C40 0.00205(17) 0.2662(3) 0.5479(2) 0.0334(9) Uani d . . . 1.0 . .
H H40 0.0088 0.2178 0.5939 0.04 Uiso calc U . R 1.0 . .
C C41 -0.06594(16) 0.4049(3) 0.4642(2) 0.0369(10) Uani d . . . 1.0 . .
H H41 -0.1066 0.4509 0.4531 0.044 Uiso calc U . R 1.0 . .
C C42 0.47635(16) 0.6047(3) 0.27449(18) 0.0321(9) Uani d . . . 1.0 . .
H H42 0.5064 0.5539 0.25 0.038 Uiso calc U . R 1.0 . .
C C43 0.49245(16) 0.7267(3) 0.28980(17) 0.0301(9) Uani d . . . 1.0 . .
H H43 0.5334 0.7599 0.2756 0.036 Uiso calc U . R 1.0 . .
C C44 0.32077(19) 0.1339(4) 0.3454(3) 0.0599(14) Uani d . . . 1.0 . .
C C45 -0.05635(17) 0.3317(4) 0.5313(2) 0.0401(10) Uani d . . . 1.0 . .
H H45 -0.0905 0.3277 0.5651 0.048 Uiso calc U . R 1.0 . .

loop_
_atom_site_aniso_label
_atom_site_aniso_U_11
_atom_site_aniso_U_22
_atom_site_aniso_U_33
_atom_site_aniso_U_12
_atom_site_aniso_U_13
_atom_site_aniso_U_23
C1A 0.023(4) 0.029(4) 0.030(4) 0.001(3) -0.002(3) -0.003(3)
C2A 0.026(4) 0.051(5) 0.036(4) 0.007(5) -0.006(3) 0.000(5)
C6A 0.025(4) 0.037(4) 0.034(4) 0.001(3) 0.012(3) -0.009(3)
C5A 0.035(4) 0.029(4) 0.028(4) -0.002(3) -0.004(3) -0.004(3)
C3A 0.026(4) 0.034(4) 0.031(4) -0.001(3) -0.014(3) 0.008(3)
C4A 0.040(6) 0.029(5) 0.038(5) -0.010(5) 0.007(5) -0.006(4)
C1B 0.041(6) 0.061(7) 0.042(6) 0.015(5) -0.014(5) -0.018(5)
C2B 0.028(5) 0.056(7) 0.042(6) -0.007(6) 0.009(4) 0.000(6)
C6B 0.042(5) 0.053(6) 0.031(5) -0.003(5) 0.010(4) -0.009(4)
C3B 0.040(5) 0.049(6) 0.048(6) 0.004(5) 0.000(5) 0.012(5)
C5B 0.031(5) 0.032(5) 0.025(4) 0.008(4) -0.010(4) -0.012(4)
C4B 0.048(8) 0.035(6) 0.028(6) 0.001(7) 0.003(7) -0.011(5)
N1 0.0182(15) 0.0205(16) 0.0223(15) 0.0015(12) 0.0017(12) -0.0046(13)
N2 0.0183(14) 0.0225(17) 0.0236(15) 0.0031(13) -0.0008(12) -0.0006(13)
O1A 0.041(3) 0.031(3) 0.039(3) 0.014(2) -0.007(2) -0.007(2)
O1B 0.017(3) 0.056(5) 0.038(4) 0.007(3) -0.001(3) -0.018(3)
C2 0.0186(18) 0.023(2) 0.0205(18) -0.0038(15) 0.0017(14) 0.0012(16)
C4 0.0202(18) 0.0152(19) 0.0242(18) 0.0017(15) 0.0003(15) -0.0054(16)
C5 0.0220(18) 0.0162(19) 0.0212(18) -0.0019(15) 0.0014(15) -0.0049(15)
C6 0.0169(18) 0.025(2) 0.0196(17) 0.0017(15) 0.0014(14) -0.0042(16)
C7 0.0247(19) 0.0169(19) 0.0285(19) 0.0010(15) 0.0052(16) -0.0043(16)
C8 0.0169(17) 0.0149(19) 0.0293(19) 0.0022(14) -0.0012(15) -0.0039(16)
C9 0.0161(17) 0.022(2) 0.0247(18) -0.0017(15) 0.0006(15) -0.0015(16)
C10 0.0201(18) 0.0190(19) 0.0202(17) 0.0036(14) 0.0020(14) -0.0043(15)
C11 0.034(2) 0.025(2) 0.0184(18) -0.0047(17) -0.0001(16) -0.0070(16)
C12 0.0209(19) 0.025(2) 0.045(2) -0.0016(16) -0.0058(17) -0.0001(19)
C13 0.0193(18) 0.031(2) 0.0229(18) 0.0054(16) 0.0013(15) -0.0014(17)
C14 0.0203(18) 0.022(2) 0.0262(19) -0.0003(15) 0.0062(15) 0.0005(16)
C15 0.0188(18) 0.026(2) 0.0176(17) 0.0032(15) -0.0014(14) 0.0047(16)
C16 0.0175(18) 0.032(2) 0.0209(18) 0.0040(16) -0.0016(15) -0.0018(16)
C17 0.0260(19) 0.026(2) 0.0180(17) 0.0020(16) -0.0032(15) 0.0006(16)
C18 0.033(2) 0.022(2) 0.0242(19) 0.0031(16) 0.0104(16) -0.0032(17)
C19 0.0241(19) 0.023(2) 0.0279(19) -0.0065(16) 0.0069(16) -0.0094(17)
C20 0.0211(18) 0.019(2) 0.028(2) -0.0044(15) 0.0014(15) -0.0079(16)
C21 0.0214(18) 0.021(2) 0.0162(17) 0.0019(15) -0.0007(14) -0.0063(15)
C22 0.034(2) 0.040(2) 0.031(2) 0.0015(18) 0.0090(18) -0.0118(19)
C23 0.0169(17) 0.020(2) 0.0210(18) 0.0027(15) -0.0007(15) -0.0011(15)
C24 0.029(2) 0.027(2) 0.0266(19) -0.0040(17) 0.0005(16) 0.0039(17)
C25 0.0215(19) 0.023(2) 0.0229(18) 0.0031(15) 0.0026(15) 0.0040(16)
C26 0.0241(19) 0.0169(19) 0.034(2) 0.0001(15) -0.0001(16) -0.0027(16)
C27 0.0179(18) 0.0173(19) 0.033(2) 0.0020(15) -0.0021(15) -0.0054(17)
C28 0.0221(19) 0.032(2) 0.0269(19) -0.0039(16) 0.0037(16) 0.0004(17)
C29 0.0215(19) 0.035(2) 0.0279(19) -0.0021(17) 0.0047(16) -0.0038(18)
C30 0.031(2) 0.023(2) 0.043(2) 0.0038(17) -0.0105(18) 0.0049(18)
C31 0.027(2) 0.017(2) 0.033(2) 0.0013(16) -0.0065(16) 0.0019(17)
C32 0.033(2) 0.020(2) 0.031(2) 0.0023(16) -0.0044(17) 0.0041(17)
C33 0.0220(19) 0.034(2) 0.0256(19) -0.0077(17) -0.0025(16) 0.0000(18)
C34 0.035(2) 0.037(2) 0.0239(19) -0.0121(18) 0.0070(17) -0.0086(18)
C35 0.0195(18) 0.023(2) 0.0234(19) 0.0040(16) -0.0006(15) 0.0032(17)
C36 0.032(2) 0.025(2) 0.047(2) 0.0032(18) -0.0173(18) 0.000(2)
C37 0.0261(19) 0.025(2) 0.0213(18) 0.0041(16) -0.0007(16) -0.0033(17)
C38 0.0246(19) 0.024(2) 0.0281(19) 0.0016(16) 0.0033(16) -0.0060(17)
C39 0.0194(18) 0.028(2) 0.033(2) -0.0005(16) 0.0003(16) -0.0101(17)
C40 0.034(2) 0.031(2) 0.038(2) -0.0096(18) 0.0127(18) -0.0112(18)
C41 0.020(2) 0.035(2) 0.056(3) -0.0021(17) 0.0046(19) -0.021(2)
C42 0.025(2) 0.040(3) 0.033(2) 0.0001(18) 0.0108(17) -0.0031(19)
C43 0.025(2) 0.041(2) 0.0248(19) -0.0032(18) 0.0069(16) 0.0013(18)
C44 0.033(2) 0.054(3) 0.085(3) 0.021(2) -0.023(2) -0.044(3)
C45 0.030(2) 0.042(3) 0.052(3) -0.0107(19) 0.018(2) -0.020(2)

loop_
_atom_type_symbol
_atom_type_description
_atom_type_scat_dispersion_real
_atom_type_scat_dispersion_imag
_atom_type_scat_source
C C 0.0033 0.0016 'International Tables Vol C Tables 4.2.6.8 and 6.1.1.4'
H H 0.0000 0.0000 'International Tables Vol C Tables 4.2.6.8 and 6.1.1.4'
N N 0.0061 0.0033 'International Tables Vol C Tables 4.2.6.8 and 6.1.1.4'
O O 0.0106 0.0060 'International Tables Vol C Tables 4.2.6.8 and 6.1.1.4'

loop_
_geom_angle_atom_site_label_1
_geom_angle_atom_site_label_2
_geom_angle_atom_site_label_3
_geom_angle
C13 C1A H1A1 109.5
C13 C1A H1A2 109.5
H1A1 C1A H1A2 109.5
C13 C1A H1A3 109.5
H1A1 C1A H1A3 109.5
H1A2 C1A H1A3 109.5
C13 C2A H2A1 109.5
C13 C2A H2A2 109.5
H2A1 C2A H2A2 109.5
C13 C2A H2A3 109.5
H2A1 C2A H2A3 109.5
H2A2 C2A H2A3 109.5
C18 C6A H6A1 109.5
C18 C6A H6A2 109.5
H6A1 C6A H6A2 109.5
C18 C6A H6A3 109.5
H6A1 C6A H6A3 109.5
H6A2 C6A H6A3 109.5
C18 C5A H5A1 109.5
C18 C5A H5A2 109.5
H5A1 C5A H5A2 109.5
C18 C5A H5A3 109.5
H5A1 C5A H5A3 109.5
H5A2 C5A H5A3 109.5
C13 C3A H3A1 109.5
C13 C3A H3A2 109.5
H3A1 C3A H3A2 109.5
C13 C3A H3A3 109.5
H3A1 C3A H3A3 109.5
H3A2 C3A H3A3 109.5
C18 C4A H4A1 109.5
C18 C4A H4A2 109.5
H4A1 C4A H4A2 109.5
C18 C4A H4A3 109.5
H4A1 C4A H4A3 109.5
H4A2 C4A H4A3 109.5
C13 C1B H1B1 109.5
C13 C1B H1B2 109.5
H1B1 C1B H1B2 109.5
C13 C1B H1B3 109.5
H1B1 C1B H1B3 109.5
H1B2 C1B H1B3 109.5
C13 C2B H2B1 109.5
C13 C2B H2B2 109.5
H2B1 C2B H2B2 109.5
C13 C2B H2B3 109.5
H2B1 C2B H2B3 109.5
H2B2 C2B H2B3 109.5
C18 C6B H6B1 109.5
C18 C6B H6B2 109.5
H6B1 C6B H6B2 109.5
C18 C6B H6B3 109.5
H6B1 C6B H6B3 109.5
H6B2 C6B H6B3 109.5
C13 C3B H3B1 109.5
C13 C3B H3B2 109.5
H3B1 C3B H3B2 109.5
C13 C3B H3B3 109.5
H3B1 C3B H3B3 109.5
H3B2 C3B H3B3 109.5
C18 C5B H5B1 109.5
C18 C5B H5B2 109.5
H5B1 C5B H5B2 109.5
C18 C5B H5B3 109.5
H5B1 C5B H5B3 109.5
H5B2 C5B H5B3 109.5
C18 C4B H4B1 109.5
C18 C4B H4B2 109.5
H4B1 C4B H4B2 109.5
C18 C4B H4B3 109.5
H4B1 C4B H4B3 109.5
H4B2 C4B H4B3 109.5
C23 N1 C6 105.5(2)
C35 N2 C6 106.3(2)
C29 C2 C28 119.2(3)
C29 C2 C23 119.4(3)
C28 C2 C23 121.2(3)
C8 C4 C7 121.4(3)
C8 C4 C6 118.4(3)
C7 C4 C6 120.1(3)
C21 C5 C20 119.1(3)
C21 C5 C8 117.3(3)
C20 C5 C8 123.4(3)
N2 C6 N1 108.4(2)
N2 C6 C4 113.2(2)
N1 C6 C4 108.6(2)
N2 C6 C10 108.5(2)
N1 C6 C10 109.5(2)
C4 C6 C10 108.6(2)
C32 C7 C4 120.3(3)
C32 C7 H7 119.8
C4 C7 H7 119.8
C4 C8 C27 118.3(3)
C4 C8 C5 118.0(3)
C27 C8 C5 123.7(3)
C16 C9 C44 117.6(3)
C16 C9 C13 123.6(3)
C44 C9 C13 118.7(3)
C17 C10 C16 111.8(3)
C17 C10 C21 109.2(2)
C16 C10 C21 111.4(2)
C17 C10 C6 110.6(2)
C16 C10 C6 107.7(2)
C21 C10 C6 106.0(2)
C37 C11 C19 121.0(3)
C37 C11 H11 119.5
C19 C11 H11 119.5
C26 C12 C36 120.5(3)
C26 C12 H12 119.7
C36 C12 H12 119.7
C1B C13 C9 109.1(4)
C2A C13 C9 112.0(4)
C1B C13 C2B 111.0(6)
C9 C13 C2B 111.8(5)
C1B C13 C3B 111.4(6)
C9 C13 C3B 105.9(4)
C2B C13 C3B 107.5(6)
C2A C13 C3A 109.3(5)
C9 C13 C3A 112.9(3)
C2A C13 C1A 104.7(4)
C9 C13 C1A 111.5(3)
C3A C13 C1A 106.0(4)
C17 C14 C44 117.8(3)
C17 C14 C18 123.2(3)
C44 C14 C18 119.0(3)
C25 C15 C38 119.3(3)
C25 C15 C35 121.5(3)
C38 C15 C35 119.2(3)
C9 C16 C10 125.5(3)
C9 C16 H16 117.3
C10 C16 H16 117.3
C14 C17 C10 125.2(3)
C14 C17 H17 117.4
C10 C17 H17 117.4
C5A C18 C4A 115.2(5)
C6B C18 C4B 113.5(7)
C5A C18 C14 111.0(3)
C6B C18 C14 116.9(4)
C4A C18 C14 112.2(6)
C4B C18 C14 111.6(7)
C5A C18 C6A 107.7(4)
C4A C18 C6A 105.6(5)
C14 C18 C6A 104.3(3)
C6B C18 C5B 103.3(5)
C4B C18 C5B 101.8(6)
C14 C18 C5B 107.9(3)
C11 C19 C40 120.2(3)
C11 C19 C20 119.4(3)
C40 C19 C20 120.4(3)
C39 C20 C19 116.6(3)
C39 C20 C5 124.6(3)
C19 C20 C5 118.6(3)
C5 C21 C37 121.0(3)
C5 C21 C10 119.9(3)
C37 C21 C10 119.1(3)
C29 C22 C34 120.2(3)
C29 C22 H22 119.9
C34 C22 H22 119.9
N1 C23 C2 120.4(3)
N1 C23 C35 110.0(3)
C2 C23 C35 129.6(3)
C43 C24 C25 120.0(3)
C43 C24 H24 120.0
C25 C24 H24 120.0
C15 C25 C24 120.3(3)
C15 C25 H25 119.8
C24 C25 H25 119.8
C12 C26 C27 120.9(3)
C12 C26 H26 119.5
C27 C26 H26 119.5
C26 C27 C31 118.3(3)
C26 C27 C8 123.2(3)
C31 C27 C8 118.5(3)
C33 C28 C2 119.6(3)
C33 C28 H28 120.2
C2 C28 H28 120.2
C22 C29 C2 120.5(3)
C22 C29 H29 119.7
C2 C29 H29 119.7
C36 C30 C31 121.0(3)
C36 C30 H30 119.5
C31 C30 H30 119.5
C32 C31 C27 120.4(3)
C32 C31 C30 121.0(3)
C27 C31 C30 118.6(3)
C7 C32 C31 120.0(3)
C7 C32 H32 120.0
C31 C32 H32 120.0
C34 C33 C28 120.4(3)
C34 C33 H33 119.8
C28 C33 H33 119.8
C33 C34 C22 120.0(3)
C33 C34 H34 120.0
C22 C34 H34 120.0
N2 C35 C15 121.6(3)
N2 C35 C23 109.8(3)
C15 C35 C23 128.6(3)
C30 C36 C12 119.8(3)
C30 C36 H36 120.1
C12 C36 H36 120.1
C11 C37 C21 120.1(3)
C11 C37 H37 119.9
C21 C37 H37 119.9
C42 C38 C15 119.8(3)
C42 C38 H38 120.1
C15 C38 H38 120.1
C41 C39 C20 121.6(3)
C41 C39 H39 119.2
C20 C39 H39 119.2
C45 C40 C19 120.6(3)
C45 C40 H40 119.7
C19 C40 H40 119.7
C39 C41 C45 120.9(3)
C39 C41 H41 119.6
C45 C41 H41 119.6
C43 C42 C38 120.5(3)
C43 C42 H42 119.7
C38 C42 H42 119.7
C42 C43 C24 120.0(3)
C42 C43 H43 120.0
C24 C43 H43 120.0
O1A C44 C14 120.2(4)
O1B C44 C14 108.5(4)
O1A C44 C9 113.0(4)
O1B C44 C9 118.0(4)
C14 C44 C9 120.9(3)
C40 C45 C41 119.8(3)
C40 C45 H45 120.1
C41 C45 H45 120.1

loop_
_geom_bond_atom_site_label_1
_geom_bond_atom_site_label_2
_geom_bond_distance
C1A C13 1.586(7)
C1A H1A1 0.98
C1A H1A2 0.98
C1A H1A3 0.98
C2A C13 1.514(10)
C2A H2A1 0.98
C2A H2A2 0.98
C2A H2A3 0.98
C6A C18 1.631(6)
C6A H6A1 0.98
C6A H6A2 0.98
C6A H6A3 0.98
C5A C18 1.459(6)
C5A H5A1 0.98
C5A H5A2 0.98
C5A H5A3 0.98
C3A C13 1.558(7)
C3A H3A1 0.98
C3A H3A2 0.98
C3A H3A3 0.98
C4A C18 1.508(13)
C4A H4A1 0.98
C4A H4A2 0.98
C4A H4A3 0.98
C1B C13 1.460(10)
C1B H1B1 0.98
C1B H1B2 0.98
C1B H1B3 0.98
C2B C13 1.549(12)
C2B H2B1 0.98
C2B H2B2 0.98
C2B H2B3 0.98
C6B C18 1.499(8)
C6B H6B1 0.98
C6B H6B2 0.98
C6B H6B3 0.98
C3B C13 1.551(10)
C3B H3B1 0.98
C3B H3B2 0.98
C3B H3B3 0.98
C5B C18 1.687(8)
C5B H5B1 0.98
C5B H5B2 0.98
C5B H5B3 0.98
C4B C18 1.509(18)
C4B H4B1 0.98
C4B H4B2 0.98
C4B H4B3 0.98
N1 C23 1.290(4)
N1 C6 1.481(4)
N2 C35 1.294(4)
N2 C6 1.450(4)
O1A C44 1.343(5)
O1B C44 1.366(6)
C2 C29 1.387(4)
C2 C28 1.400(4)
C2 C23 1.486(4)
C4 C8 1.385(4)
C4 C7 1.408(4)
C4 C6 1.520(4)
C5 C21 1.384(4)
C5 C20 1.435(4)
C5 C8 1.501(4)
C6 C10 1.581(4)
C7 C32 1.371(4)
C7 H7 0.95
C8 C27 1.443(4)
C9 C16 1.323(4)
C9 C44 1.470(5)
C9 C13 1.524(4)
C10 C17 1.501(4)
C10 C16 1.503(4)
C10 C21 1.535(4)
C11 C37 1.362(4)
C11 C19 1.410(4)
C11 H11 0.95
C12 C26 1.367(4)
C12 C36 1.404(4)
C12 H12 0.95
C14 C17 1.328(4)
C14 C44 1.469(4)
C14 C18 1.529(4)
C15 C25 1.384(4)
C15 C38 1.400(4)
C15 C35 1.477(4)
C16 H16 0.95
C17 H17 0.95
C19 C40 1.415(4)
C19 C20 1.429(4)
C20 C39 1.421(4)
C21 C37 1.409(4)
C22 C29 1.381(4)
C22 C34 1.385(4)
C22 H22 0.95
C23 C35 1.497(4)
C24 C43 1.381(4)
C24 C25 1.388(4)
C24 H24 0.95
C25 H25 0.95
C26 C27 1.415(4)
C26 H26 0.95
C27 C31 1.418(4)
C28 C33 1.394(4)
C28 H28 0.95
C29 H29 0.95
C30 C36 1.364(4)
C30 C31 1.422(4)
C30 H30 0.95
C31 C32 1.405(4)
C32 H32 0.95
C33 C34 1.375(4)
C33 H33 0.95
C34 H34 0.95
C36 H36 0.95
C37 H37 0.95
C38 C42 1.382(4)
C38 H38 0.95
C39 C41 1.369(4)
C39 H39 0.95
C40 C45 1.363(4)
C40 H40 0.95
C41 C45 1.402(5)
C41 H41 0.95
C42 C43 1.377(5)
C42 H42 0.95
C43 H43 0.95
C45 H45 0.95
